data_7052366
loop_
_publ_author_name
'Olivier Jeannin'
'Marc Fourmigu\'e'

_publ_section_title
;
 Perylene salts of unsymmetrical nickel and gold dithiolene complexes
 with 3 &#x2236; 2 stoichiometry: conformational polymorphism and
 strong antiferromagnetic interactions
;
_journal_issue 12
_journal_name_full 'New Journal of Chemistry'
_journal_page_first 1774
_journal_paper_doi 10.1039/b608420f
_journal_volume 30
_journal_year 2006
_chemical_formula_moiety 'C16 H36 N, Au F6 N2 S4'
_chemical_formula_sum 'C24 H36 Au F6 N3 S4'
_chemical_formula_weight 805.76
_chemical_name_common 'Bu4N, cis-Au(tfadt)'
_chemical_name_systematic
;
?
;
_space_group_IT_number 2
_symmetry_cell_setting triclinic
_symmetry_space_group_name_Hall '-P 1'
_symmetry_space_group_name_H-M 'P -1'
_atom_sites_solution_hydrogens geom
_atom_sites_solution_primary direct
_atom_sites_solution_secondary difmap
_audit_creation_method SHELXL-97
_cell_angle_alpha 104.268(13)
_cell_angle_beta 113.245(12)
_cell_angle_gamma 92.870(12)
_cell_formula_units_Z 2
_cell_length_a 11.5030(12)
_cell_length_b 12.2691(14)
_cell_length_c 12.5077(14)
_cell_measurement_reflns_used 7998
_cell_measurement_temperature 293(2)
_cell_measurement_theta_max 25.8
_cell_measurement_theta_min 1.7
_cell_volume 1550.2(4)
_computing_cell_refinement 'CELL, Stoe-IPDS'
_computing_data_collection 'EXPOSE, Stoe-IPDS'
_computing_data_reduction 'INTEGRATE, Stoe-IPDS'
_computing_structure_refinement 'SHELXL-97 (Sheldrick, 1997)'
_computing_structure_solution 'SHELXS-97 (Sheldrick, 1997)'
_diffrn_ambient_temperature 293(2)
_diffrn_detector_area_resol_mean 6.66
_diffrn_measured_fraction_theta_full 0.912
_diffrn_measured_fraction_theta_max 0.912
_diffrn_measurement_device_type 'STOE IPDS'
_diffrn_measurement_method 'Oscillation, phi incr. 1.8 deg'
_diffrn_radiation_monochromator graphite
_diffrn_radiation_source 'fine-focus sealed tube'
_diffrn_radiation_type MoK\a
_diffrn_radiation_wavelength 0.71073
_diffrn_reflns_av_R_equivalents 0.0323
_diffrn_reflns_av_sigmaI/netI 0.0347
_diffrn_reflns_limit_h_max 14
_diffrn_reflns_limit_h_min -14
_diffrn_reflns_limit_k_max 14
_diffrn_reflns_limit_k_min -14
_diffrn_reflns_limit_l_max 15
_diffrn_reflns_limit_l_min -15
_diffrn_reflns_number 14990
_diffrn_reflns_theta_full 25.97
_diffrn_reflns_theta_max 25.97
_diffrn_reflns_theta_min 1.85
_exptl_absorpt_coefficient_mu 5.069
_exptl_absorpt_correction_T_max 0.5580
_exptl_absorpt_correction_T_min 0.2872
_exptl_absorpt_correction_type gaussian
_exptl_absorpt_process_details
;
a grid of 8 x 8 x 12 = 768 sampling points was used
;
_exptl_crystal_colour green
_exptl_crystal_density_diffrn 1.726
_exptl_crystal_density_method 'not measured'
_exptl_crystal_description prism
_exptl_crystal_F_000 796
_exptl_crystal_size_max 0.33
_exptl_crystal_size_mid 0.19
_exptl_crystal_size_min 0.12
_refine_diff_density_max 1.604
_refine_diff_density_min -1.237
_refine_diff_density_rms 0.128
_refine_ls_extinction_method none
_refine_ls_goodness_of_fit_ref 1.042
_refine_ls_hydrogen_treatment constr
_refine_ls_matrix_type full
_refine_ls_number_parameters 343
_refine_ls_number_reflns 5543
_refine_ls_number_restraints 0
_refine_ls_restrained_S_all 1.042
_refine_ls_R_factor_all 0.0434
_refine_ls_R_factor_gt 0.0334
_refine_ls_shift/su_max 0.001
_refine_ls_shift/su_mean 0.000
_refine_ls_structure_factor_coef Fsqd
_refine_ls_weighting_details 'calc w=1/[\s^2^(Fo^2^)+(0.0591P)^2^+0.0000P] where P=(Fo^2^+2Fc^2^)/3'
_refine_ls_weighting_scheme calc
_refine_ls_wR_factor_gt 0.0825
_refine_ls_wR_factor_ref 0.0879
_reflns_number_gt 4711
_reflns_number_total 5543
_reflns_threshold_expression >2sigma(I)
_cod_data_source_file b608420f.txt
_cod_data_source_block oj160b
_cod_depositor_comments
;
The following automatic conversions were performed:
'_refine_ls_hydrogen_treatment' value 'Constr' changed to 'constr'
according to '/home/saulius/struct/CIF-dictionaries/cif_core.dic'
dictionary named 'cif_core.dic' version 2.4.1 from 2010-06-29.

Automatic conversion script
Id: cif_fix_enum 1527 2010-12-29 10:47:43Z saulius 
;
_cod_original_cell_volume 1550.2(3)
_cod_original_sg_symbol_H-M P-1
_cod_database_code 7052366
_exptl_absorpt_correction_t_ave 0.4682

loop_
_symmetry_equiv_pos_as_xyz
'x, y, z'
'-x, -y, -z'

loop_
_atom_site_label
_atom_site_type_symbol
_atom_site_fract_x
_atom_site_fract_y
_atom_site_fract_z
_atom_site_U_iso_or_equiv
_atom_site_adp_type
_atom_site_occupancy
_atom_site_symmetry_multiplicity
_atom_site_calc_flag
_atom_site_refinement_flags
_atom_site_disorder_assembly
_atom_site_disorder_group
Au1 Au 0.417226(17) 0.504548(18) 0.213830(19) 0.03469(9) Uani 1 1 d . . .
S1 S 0.57407(12) 0.44859(12) 0.36418(13) 0.0399(3) Uani 1 1 d . . .
S2 S 0.45129(17) 0.37205(17) 0.06747(16) 0.0603(4) Uani 1 1 d . . .
S3 S 0.26216(18) 0.55560(19) 0.06040(16) 0.0645(5) Uani 1 1 d . . .
S4 S 0.37702(12) 0.63717(12) 0.35675(13) 0.0378(3) Uani 1 1 d . . .
C1 C 0.6176(5) 0.3371(5) 0.2755(6) 0.0401(13) Uani 1 1 d . . .
C2 C 0.5655(6) 0.3058(5) 0.1550(6) 0.0483(15) Uani 1 1 d . . .
C3 C 0.7177(6) 0.2826(5) 0.3463(7) 0.0508(16) Uani 1 1 d . . .
C4 C 0.6051(7) 0.2089(7) 0.0865(7) 0.0636(19) Uani 1 1 d . . .
C5 C 0.2057(6) 0.6593(6) 0.1398(6) 0.0494(15) Uani 1 1 d . . .
C6 C 0.2544(5) 0.6948(5) 0.2615(6) 0.0393(13) Uani 1 1 d . . .
C7 C 0.0993(7) 0.7122(8) 0.0659(7) 0.066(2) Uani 1 1 d . . .
C8 C 0.2085(5) 0.7847(5) 0.3243(6) 0.0439(14) Uani 1 1 d . . .
C1A C 0.8324(4) 0.8370(4) 0.5030(5) 0.0287(10) Uani 1 1 d . . .
H1A1 H 0.9230 0.8319 0.5313 0.034 Uiso 1 1 calc R . .
H1A2 H 0.8256 0.9152 0.5371 0.034 Uiso 1 1 calc R . .
C2A C 0.7723(5) 0.7606(4) 0.5526(5) 0.0336(11) Uani 1 1 d . . .
H2A1 H 0.7752 0.6817 0.5167 0.040 Uiso 1 1 calc R . .
H2A2 H 0.6829 0.7688 0.5298 0.040 Uiso 1 1 calc R . .
C3A C 0.8414(4) 0.7898(4) 0.6902(5) 0.0328(11) Uani 1 1 d . . .
H3A1 H 0.8428 0.8698 0.7261 0.039 Uiso 1 1 calc R . .
H3A2 H 0.9294 0.7771 0.7129 0.039 Uiso 1 1 calc R . .
C4A C 0.7754(5) 0.7172(5) 0.7399(5) 0.0401(13) Uani 1 1 d . . .
H4A1 H 0.8205 0.7377 0.8268 0.060 Uiso 1 1 calc R . .
H4A2 H 0.7756 0.6381 0.7059 0.060 Uiso 1 1 calc R . .
H4A3 H 0.6885 0.7303 0.7182 0.060 Uiso 1 1 calc R . .
C5A C 0.7777(4) 0.6876(4) 0.3058(5) 0.0298(10) Uani 1 1 d . . .
H5A1 H 0.7201 0.6384 0.3199 0.036 Uiso 1 1 calc R . .
H5A2 H 0.7445 0.6757 0.2187 0.036 Uiso 1 1 calc R . .
C6A C 0.9077(5) 0.6508(5) 0.3482(6) 0.0408(13) Uani 1 1 d . . .
H6A1 H 0.9634 0.6931 0.3256 0.049 Uiso 1 1 calc R . .
H6A2 H 0.9456 0.6686 0.4361 0.049 Uiso 1 1 calc R . .
C7A C 0.8987(6) 0.5269(5) 0.2943(7) 0.0531(16) Uani 1 1 d . . .
H7A1 H 0.8607 0.5100 0.2065 0.064 Uiso 1 1 calc R . .
H7A2 H 0.8412 0.4855 0.3158 0.064 Uiso 1 1 calc R . .
C8A C 1.0250(7) 0.4834(6) 0.3338(8) 0.066(2) Uani 1 1 d . . .
H8A1 H 1.0108 0.4030 0.2947 0.100 Uiso 1 1 calc R . .
H8A2 H 1.0622 0.4971 0.4204 0.100 Uiso 1 1 calc R . .
H8A3 H 1.0823 0.5224 0.3114 0.100 Uiso 1 1 calc R . .
C9A C 0.8535(4) 0.8922(4) 0.3365(5) 0.0303(11) Uani 1 1 d . . .
H9A1 H 0.9420 0.8802 0.3693 0.036 Uiso 1 1 calc R . .
H9A2 H 0.8513 0.9695 0.3779 0.036 Uiso 1 1 calc R . .
C10A C 0.8098(5) 0.8812(5) 0.2012(5) 0.0360(12) Uani 1 1 d . . .
H10A H 0.8208 0.8072 0.1598 0.043 Uiso 1 1 calc R . .
H10B H 0.7194 0.8870 0.1654 0.043 Uiso 1 1 calc R . .
C11A C 0.8872(5) 0.9743(5) 0.1850(6) 0.0394(12) Uani 1 1 d . . .
H11A H 0.8765 1.0479 0.2276 0.047 Uiso 1 1 calc R . .
H11B H 0.9773 0.9681 0.2215 0.047 Uiso 1 1 calc R . .
C12A C 0.8483(7) 0.9686(6) 0.0533(7) 0.0583(17) Uani 1 1 d . . .
H12A H 0.8998 1.0295 0.0482 0.087 Uiso 1 1 calc R . .
H12B H 0.7595 0.9760 0.0169 0.087 Uiso 1 1 calc R . .
H12C H 0.8609 0.8968 0.0109 0.087 Uiso 1 1 calc R . .
C13A C 0.6349(4) 0.8254(4) 0.3161(5) 0.0329(11) Uani 1 1 d . . .
H13A H 0.5977 0.7947 0.2283 0.039 Uiso 1 1 calc R . .
H13B H 0.5903 0.7801 0.3462 0.039 Uiso 1 1 calc R . .
C14A C 0.6095(5) 0.9457(5) 0.3472(6) 0.0423(14) Uani 1 1 d . . .
H14A H 0.6572 0.9818 0.4338 0.051 Uiso 1 1 calc R . .
H14B H 0.6391 0.9887 0.3046 0.051 Uiso 1 1 calc R . .
C15A C 0.4691(5) 0.9475(6) 0.3125(7) 0.0540(17) Uani 1 1 d . . .
H15A H 0.4214 0.9016 0.2287 0.065 Uiso 1 1 calc R . .
H15B H 0.4431 0.9125 0.3628 0.065 Uiso 1 1 calc R . .
C16A C 0.4338(7) 1.0640(7) 0.3253(9) 0.077(2) Uani 1 1 d . . .
H16A H 0.3430 1.0584 0.3015 0.116 Uiso 1 1 calc R . .
H16B H 0.4570 1.0989 0.2741 0.116 Uiso 1 1 calc R . .
H16C H 0.4786 1.1097 0.4084 0.116 Uiso 1 1 calc R . .
N1 N 0.7975(7) 0.2408(7) 0.4020(7) 0.089(2) Uani 1 1 d . . .
N2 N 0.1746(5) 0.8576(5) 0.3732(6) 0.0570(15) Uani 1 1 d . . .
N1A N 0.7745(3) 0.8103(3) 0.3654(4) 0.0264(8) Uani 1 1 d . . .
F1 F 0.7356(5) 0.2289(5) 0.1163(6) 0.1033(18) Uani 1 1 d . . .
F2 F 0.5499(6) 0.1815(6) -0.0268(5) 0.119(2) Uani 1 1 d . . .
F3 F 0.5966(6) 0.1104(5) 0.1173(6) 0.1050(18) Uani 1 1 d . . .
F4 F 0.1304(5) 0.8224(5) 0.0875(6) 0.1007(18) Uani 1 1 d . . .
F5 F -0.0044(4) 0.7006(5) 0.0879(5) 0.0858(15) Uani 1 1 d . . .
F6 F 0.0632(7) 0.6669(8) -0.0518(5) 0.159(4) Uani 1 1 d . . .

loop_
_atom_site_aniso_label
_atom_site_aniso_U_11
_atom_site_aniso_U_22
_atom_site_aniso_U_33
_atom_site_aniso_U_23
_atom_site_aniso_U_13
_atom_site_aniso_U_12
Au1 0.03054(11) 0.03587(13) 0.03282(13) 0.00902(9) 0.00937(8) 0.00215(7)
S1 0.0338(6) 0.0375(7) 0.0386(8) 0.0086(7) 0.0069(5) 0.0047(5)
S2 0.0650(10) 0.0688(11) 0.0368(9) 0.0067(9) 0.0146(7) 0.0255(9)
S3 0.0689(11) 0.0842(13) 0.0352(9) 0.0190(9) 0.0128(8) 0.0373(10)
S4 0.0344(6) 0.0403(7) 0.0365(8) 0.0126(7) 0.0119(5) 0.0069(5)
C1 0.029(2) 0.031(3) 0.049(4) 0.002(3) 0.011(2) 0.001(2)
C2 0.044(3) 0.040(3) 0.053(4) 0.004(3) 0.019(3) 0.003(2)
C3 0.043(3) 0.041(3) 0.067(5) 0.024(3) 0.015(3) 0.016(3)
C4 0.072(5) 0.059(5) 0.059(5) 0.009(4) 0.031(4) 0.008(4)
C5 0.043(3) 0.058(4) 0.048(4) 0.024(3) 0.014(3) 0.021(3)
C6 0.029(2) 0.039(3) 0.051(4) 0.016(3) 0.016(2) 0.007(2)
C7 0.059(4) 0.083(6) 0.057(5) 0.025(5) 0.020(3) 0.028(4)
C8 0.029(3) 0.044(3) 0.058(4) 0.016(3) 0.017(3) 0.005(2)
C1A 0.026(2) 0.024(2) 0.032(3) 0.005(2) 0.0103(19) 0.0054(18)
C2A 0.033(2) 0.027(3) 0.037(3) 0.005(2) 0.015(2) -0.0002(19)
C3A 0.027(2) 0.031(3) 0.039(3) 0.009(2) 0.013(2) 0.0068(19)
C4A 0.042(3) 0.041(3) 0.043(3) 0.017(3) 0.020(2) 0.009(2)
C5A 0.030(2) 0.026(2) 0.028(3) 0.002(2) 0.011(2) 0.0019(19)
C6A 0.037(3) 0.029(3) 0.055(4) 0.005(3) 0.021(3) 0.008(2)
C7A 0.063(4) 0.034(3) 0.051(4) 0.002(3) 0.018(3) 0.016(3)
C8A 0.068(4) 0.041(4) 0.093(6) 0.011(4) 0.039(4) 0.026(3)
C9A 0.024(2) 0.026(2) 0.040(3) 0.009(2) 0.013(2) -0.0019(18)
C10A 0.033(2) 0.034(3) 0.039(3) 0.008(3) 0.015(2) 0.001(2)
C11A 0.039(3) 0.038(3) 0.046(3) 0.018(3) 0.020(2) 0.009(2)
C12A 0.076(4) 0.058(4) 0.057(4) 0.026(4) 0.038(4) 0.019(3)
C13A 0.020(2) 0.038(3) 0.039(3) 0.015(3) 0.009(2) 0.0046(19)
C14A 0.031(3) 0.039(3) 0.059(4) 0.017(3) 0.018(2) 0.014(2)
C15A 0.032(3) 0.065(4) 0.067(5) 0.024(4) 0.020(3) 0.021(3)
C16A 0.058(4) 0.079(5) 0.113(7) 0.038(5) 0.045(5) 0.044(4)
N1 0.072(4) 0.098(6) 0.074(5) 0.031(5) 0.006(4) 0.011(4)
N2 0.039(3) 0.055(3) 0.068(4) 0.006(3) 0.019(3) 0.011(2)
N1A 0.0216(18) 0.025(2) 0.032(2) 0.0074(19) 0.0108(16) 0.0024(15)
F1 0.085(3) 0.108(4) 0.125(5) 0.028(4) 0.053(3) 0.028(3)
F2 0.124(5) 0.151(6) 0.055(3) 0.007(4) 0.019(3) 0.062(4)
F3 0.124(4) 0.065(3) 0.125(5) 0.015(3) 0.059(4) 0.019(3)
F4 0.088(3) 0.112(4) 0.132(5) 0.088(4) 0.042(3) 0.045(3)
F5 0.042(2) 0.110(4) 0.094(4) 0.037(3) 0.013(2) 0.021(2)
F6 0.161(6) 0.249(9) 0.054(3) 0.046(5) 0.018(3) 0.152(6)

loop_
_atom_type_symbol
_atom_type_description
_atom_type_scat_dispersion_real
_atom_type_scat_dispersion_imag
_atom_type_scat_source
C C 0.0033 0.0016 'International Tables Vol C Tables 4.2.6.8 and 6.1.1.4'
H H 0.0000 0.0000 'International Tables Vol C Tables 4.2.6.8 and 6.1.1.4'
Au Au -2.0133 8.8022 'International Tables Vol C Tables 4.2.6.8 and 6.1.1.4'
F F 0.0171 0.0103 'International Tables Vol C Tables 4.2.6.8 and 6.1.1.4'
N N 0.0061 0.0033 'International Tables Vol C Tables 4.2.6.8 and 6.1.1.4'
S S 0.1246 0.1234 'International Tables Vol C Tables 4.2.6.8 and 6.1.1.4'

loop_
_geom_angle_atom_site_label_1
_geom_angle_atom_site_label_2
_geom_angle_atom_site_label_3
_geom_angle
_geom_angle_site_symmetry_1
_geom_angle_site_symmetry_3
_geom_angle_publ_flag
S3 Au1 S2 88.26(7) . . ?
S3 Au1 S1 178.28(6) . . ?
S2 Au1 S1 90.03(6) . . ?
S3 Au1 S4 90.27(6) . . ?
S2 Au1 S4 178.35(5) . . ?
S1 Au1 S4 91.44(5) . . ?
C1 S1 Au1 100.8(2) . . ?
C2 S2 Au1 101.7(2) . . ?
C5 S3 Au1 102.2(2) . . ?
C6 S4 Au1 100.6(2) . . ?
C2 C1 C3 122.4(6) . . ?
C2 C1 S1 123.4(5) . . ?
C3 C1 S1 114.1(5) . . ?
C1 C2 C4 120.3(6) . . ?
C1 C2 S2 124.0(5) . . ?
C4 C2 S2 115.8(5) . . ?
N1 C3 C1 179.1(7) . . ?
F2 C4 F3 105.9(7) . . ?
F2 C4 F1 106.2(7) . . ?
F3 C4 F1 100.1(6) . . ?
F2 C4 C2 117.1(7) . . ?
F3 C4 C2 114.4(7) . . ?
F1 C4 C2 111.5(6) . . ?
C6 C5 C7 120.0(6) . . ?
C6 C5 S3 123.1(4) . . ?
C7 C5 S3 116.9(5) . . ?
C5 C6 C8 121.5(5) . . ?
C5 C6 S4 123.8(5) . . ?
C8 C6 S4 114.8(5) . . ?
F4 C7 F6 106.1(8) . . ?
F4 C7 F5 105.1(7) . . ?
F6 C7 F5 107.5(7) . . ?
F4 C7 C5 113.5(6) . . ?
F6 C7 C5 111.8(6) . . ?
F5 C7 C5 112.4(6) . . ?
N2 C8 C6 178.0(6) . . ?
C2A C1A N1A 115.6(4) . . ?
C1A C2A C3A 111.6(4) . . ?
C2A C3A C4A 111.2(4) . . ?
C6A C5A N1A 115.9(4) . . ?
C7A C6A C5A 111.7(5) . . ?
C6A C7A C8A 114.8(5) . . ?
N1A C9A C10A 115.2(4) . . ?
C11A C10A C9A 110.2(4) . . ?
C12A C11A C10A 112.9(5) . . ?
C14A C13A N1A 116.2(4) . . ?
C15A C14A C13A 111.0(5) . . ?
C16A C15A C14A 114.2(6) . . ?
C5A N1A C13A 106.7(3) . . ?
C5A N1A C1A 111.2(4) . . ?
C13A N1A C1A 111.0(4) . . ?
C5A N1A C9A 110.8(4) . . ?
C13A N1A C9A 110.7(4) . . ?
C1A N1A C9A 106.5(3) . . ?

loop_
_geom_bond_atom_site_label_1
_geom_bond_atom_site_label_2
_geom_bond_distance
_geom_bond_site_symmetry_2
_geom_bond_publ_flag
Au1 S3 2.2933(16) . ?
Au1 S2 2.3045(19) . ?
Au1 S1 2.3120(14) . ?
Au1 S4 2.3132(15) . ?
S1 C1 1.764(6) . ?
S2 C2 1.730(7) . ?
S3 C5 1.730(7) . ?
S4 C6 1.760(5) . ?
C1 C2 1.326(9) . ?
C1 C3 1.457(8) . ?
C2 C4 1.489(10) . ?
C3 N1 1.144(9) . ?
C4 F2 1.248(9) . ?
C4 F3 1.366(9) . ?
C4 F1 1.389(9) . ?
C5 C6 1.340(9) . ?
C5 C7 1.502(9) . ?
C6 C8 1.439(9) . ?
C7 F4 1.313(10) . ?
C7 F6 1.318(10) . ?
C7 F5 1.334(9) . ?
C8 N2 1.132(8) . ?
C1A C2A 1.517(7) . ?
C1A N1A 1.520(6) . ?
C2A C3A 1.520(7) . ?
C3A C4A 1.527(7) . ?
C5A C6A 1.510(7) . ?
C5A N1A 1.515(6) . ?
C6A C7A 1.483(8) . ?
C7A C8A 1.511(9) . ?
C9A N1A 1.521(6) . ?
C9A C10A 1.530(7) . ?
C10A C11A 1.514(7) . ?
C11A C12A 1.509(9) . ?
C13A C14A 1.505(8) . ?
C13A N1A 1.515(5) . ?
C14A C15A 1.501(7) . ?
C15A C16A 1.494(10) . ?
